data_2217088
loop_
_publ_author_name
'Nelana, Simphiwe M.'
'Kruger, Gert J.'
'Darkwa, James'

_publ_section_title
Dichlorido(3,5-dimethyl-1<i>H</i>-pyrazole)[(3,5-dimethyl-1<i>H</i>-pyrazol-1-yl)(<i>o</i>-tolyl)methanone]palladium(II)
_journal_coeditor_code HB2672
_journal_issue 1
_journal_name_full 'Acta Crystallographica Section E'
_journal_page_first m206
_journal_page_last m207
_journal_paper_doi 10.1107/S1600536807066627
_journal_volume 64
_journal_year 2008
_chemical_formula_iupac '[Pd Cl2 (C5 H8 N2) (C12 H12 N2 O)]'
_chemical_formula_moiety 'C18 H22 Cl2 N4 O Pd'
_chemical_formula_sum 'C18 H22 Cl2 N4 O Pd'
_chemical_formula_weight 487.70
_chemical_name_systematic
Dichlorido(3,5-dimethyl-1H-pyrazole)[(3,5-dimethyl-1H-pyrazol-1-yl)(<i>o</i>-tolyl)methanone]palladium(II)
_space_group_IT_number 61
_symmetry_cell_setting orthorhombic
_symmetry_space_group_name_Hall '-P 2ac 2ab'
_symmetry_space_group_name_H-M 'P b c a'
_atom_sites_solution_hydrogens geom
_atom_sites_solution_primary direct
_atom_sites_solution_secondary difmap
_audit_creation_method SHELXL-97
_cell_angle_alpha 90.00
_cell_angle_beta 90.00
_cell_angle_gamma 90.00
_cell_formula_units_Z 8
_cell_length_a 15.908(3)
_cell_length_b 15.479(3)
_cell_length_c 16.602(3)
_cell_measurement_reflns_used 2686
_cell_measurement_temperature 293(2)
_cell_measurement_theta_max 26.0
_cell_measurement_theta_min 2.21
_cell_volume 4088.1(13)
_computing_cell_refinement 'SAINT-Plus (Bruker, 1999)'
_computing_data_collection 'SMART-NT (Bruker, 1998)'
_computing_data_reduction 'SAINT-Plus (Bruker, 1999)'
_computing_molecular_graphics
;
ORTEP-3 for Windows (Farrugia, 1997) and Mercury (Macrae <i>et al.</i>,
2006)
;
_computing_publication_material
;
WinGX (Farrugia, 1999), PLATON (Spek, 2003) and publCIF
(Westrip, 2008)
;
_computing_structure_refinement 'SHELXL97 (Sheldrick, 1997)'
_computing_structure_solution 'SHELXS97 (Sheldrick, 1997)'
_diffrn_ambient_temperature 293(2)
_diffrn_measured_fraction_theta_full 1.000
_diffrn_measured_fraction_theta_max 1.000
_diffrn_measurement_device_type 'Bruker SMART CCD'
_diffrn_measurement_method '\f and \w'
_diffrn_radiation_monochromator graphite
_diffrn_radiation_source 'fine-focus sealed tube'
_diffrn_radiation_type MoK\a
_diffrn_radiation_wavelength 0.71073
_diffrn_reflns_av_R_equivalents 0.0559
_diffrn_reflns_av_sigmaI/netI 0.0295
_diffrn_reflns_limit_h_max 19
_diffrn_reflns_limit_h_min -19
_diffrn_reflns_limit_k_max 19
_diffrn_reflns_limit_k_min -18
_diffrn_reflns_limit_l_max 20
_diffrn_reflns_limit_l_min -20
_diffrn_reflns_number 43509
_diffrn_reflns_theta_full 26.00
_diffrn_reflns_theta_max 26.00
_diffrn_reflns_theta_min 2.21
_diffrn_standards_number 0
_exptl_absorpt_coefficient_mu 1.183
_exptl_absorpt_correction_T_max 0.8425
_exptl_absorpt_correction_T_min 0.7033
_exptl_absorpt_correction_type multi-scan
_exptl_absorpt_process_details '(SADABS; Sheldrick, 2004)'
_exptl_crystal_colour yellow
_exptl_crystal_density_diffrn 1.585
_exptl_crystal_density_method 'not measured'
_exptl_crystal_description block
_exptl_crystal_F_000 1968
_exptl_crystal_size_max 0.32
_exptl_crystal_size_mid 0.28
_exptl_crystal_size_min 0.15
_refine_diff_density_max 1.093
_refine_diff_density_min -0.493
_refine_ls_extinction_method none
_refine_ls_goodness_of_fit_ref 1.084
_refine_ls_hydrogen_treatment constr
_refine_ls_matrix_type full
_refine_ls_number_parameters 240
_refine_ls_number_reflns 4023
_refine_ls_number_restraints 0
_refine_ls_restrained_S_all 1.084
_refine_ls_R_factor_all 0.0762
_refine_ls_R_factor_gt 0.0398
_refine_ls_shift/su_max 0.001
_refine_ls_shift/su_mean 0.000
_refine_ls_structure_factor_coef Fsqd
_refine_ls_weighting_details 'calc w=1/[\s^2^(Fo^2^)+(0.0425P)^2^+9.9045P] where P=(Fo^2^+2Fc^2^)/3'
_refine_ls_weighting_scheme calc
_refine_ls_wR_factor_gt 0.0943
_refine_ls_wR_factor_ref 0.1135
_reflns_number_gt 2686
_reflns_number_total 4023
_reflns_threshold_expression I>2\s(I)
_cod_data_source_file hb2672.cif
_cod_data_source_block I
_cod_original_cell_volume 4088.0(12)
_cod_database_code 2217088
_cod_database_fobs_code 2217088

loop_
_symmetry_equiv_pos_as_xyz
'x, y, z'
'-x+1/2, -y, z+1/2'
'-x, y+1/2, -z+1/2'
'x+1/2, -y+1/2, -z'
'-x, -y, -z'
'x-1/2, y, -z-1/2'
'x, -y-1/2, z-1/2'
'-x-1/2, y-1/2, z'

loop_
_atom_site_type_symbol
_atom_site_label
_atom_site_fract_x
_atom_site_fract_y
_atom_site_fract_z
_atom_site_U_iso_or_equiv
_atom_site_adp_type
_atom_site_calc_flag
_atom_site_refinement_flags
_atom_site_occupancy
C C11 0.1260(3) -0.2107(3) 0.4805(3) 0.0544(13) Uani d . 1
C C12 0.1495(4) -0.2290(3) 0.4037(4) 0.0588(14) Uani d . 1
H H12 0.1646 -0.2829 0.3836 0.071 Uiso calc R 1
C C13 0.1468(4) -0.1521(3) 0.3608(3) 0.0551(13) Uani d . 1
C C14 0.1168(4) -0.2659(4) 0.5543(4) 0.087(2) Uani d . 1
H H14A 0.1677 -0.2977 0.5631 0.130 Uiso calc R 1
H H14B 0.0709 -0.3054 0.5470 0.130 Uiso calc R 1
H H14C 0.1057 -0.2297 0.6001 0.130 Uiso calc R 1
C C15 0.1668(5) -0.1341(4) 0.2743(4) 0.095(2) Uani d . 1
H H15A 0.1195 -0.1067 0.2491 0.142 Uiso calc R 1
H H15B 0.1791 -0.1874 0.2472 0.142 Uiso calc R 1
H H15C 0.2148 -0.0966 0.2712 0.142 Uiso calc R 1
C C21 0.1020(4) 0.3084(3) 0.3533(4) 0.0726(18) Uani d . 1
C C22 0.1203(4) 0.3102(4) 0.4313(4) 0.0668(16) Uani d . 1
H H22 0.1299 0.3593 0.4623 0.080 Uiso calc R 1
C C23 0.1226(4) 0.2247(3) 0.4582(3) 0.0580(14) Uani d . 1
C C24 0.0921(6) 0.3799(4) 0.2929(5) 0.115(3) Uani d . 1
H H24A 0.0338 0.3952 0.2886 0.173 Uiso calc R 1
H H24B 0.1122 0.3608 0.2414 0.173 Uiso calc R 1
H H24C 0.1238 0.4293 0.3100 0.173 Uiso calc R 1
C C25 0.1364(5) 0.1919(4) 0.5424(4) 0.095(2) Uani d . 1
H H25A 0.0850 0.1676 0.5626 0.142 Uiso calc R 1
H H25B 0.1536 0.2388 0.5764 0.142 Uiso calc R 1
H H25C 0.1793 0.1483 0.5419 0.142 Uiso calc R 1
C C26 0.0658(4) 0.1895(4) 0.2552(3) 0.0679(16) Uani d . 1
C C32 0.2068(4) 0.1314(4) 0.2339(4) 0.0711(17) Uani d . 1
H H32 0.2248 0.1655 0.2767 0.085 Uiso calc R 1
C C31 0.1223(3) 0.1290(3) 0.2129(3) 0.0495(12) Uani d . 1
C C33 0.2646(4) 0.0820(5) 0.1902(4) 0.086(2) Uani d . 1
H H33 0.3213 0.0829 0.2038 0.103 Uiso calc R 1
C C34 0.2379(5) 0.0334(5) 0.1288(4) 0.085(2) Uani d . 1
H H34 0.2763 0.0012 0.0992 0.102 Uiso calc R 1
C C35 0.1495(5) 0.0305(4) 0.1079(3) 0.0738(18) Uani d . 1
H H35 0.1312 -0.0047 0.0659 0.089 Uiso calc R 1
C C36 0.0945(4) 0.0783(4) 0.1488(3) 0.0687(17) Uani d . 1
C C37 0.0019(5) 0.0762(5) 0.1242(4) 0.093(2) Uani d . 1
H H37B -0.0105 0.1254 0.0910 0.140 Uiso calc R 1
H H37C -0.0328 0.0776 0.1715 0.140 Uiso calc R 1
H H37A -0.0092 0.0242 0.0945 0.140 Uiso calc R 1
N N11 0.1224(3) -0.0881(3) 0.4099(2) 0.0491(10) Uani d . 1
N N12 0.1103(3) -0.1256(3) 0.4824(2) 0.0521(10) Uani d . 1
H H12A 0.0943 -0.0982 0.5248 0.062 Uiso calc R 1
N N21 0.1115(2) 0.1715(2) 0.3970(2) 0.0425(9) Uani d . 1
N N22 0.0961(3) 0.2227(3) 0.3322(3) 0.0650(13) Uani d . 1
O O1 0.0029(4) 0.2206(3) 0.2275(3) 0.1102(19) Uani d . 1
Cl Cl1 0.25848(9) 0.04521(9) 0.42155(10) 0.0660(4) Uani d . 1
Cl Cl2 -0.02466(9) 0.02924(9) 0.36848(9) 0.0614(4) Uani d . 1
Pd Pd1 0.11619(2) 0.03965(2) 0.39821(2) 0.04292(14) Uani d . 1

loop_
_atom_site_aniso_label
_atom_site_aniso_U_11
_atom_site_aniso_U_22
_atom_site_aniso_U_33
_atom_site_aniso_U_12
_atom_site_aniso_U_13
_atom_site_aniso_U_23
C11 0.058(3) 0.038(3) 0.068(3) 0.002(2) -0.001(3) 0.012(2)
C12 0.064(3) 0.033(3) 0.080(4) -0.004(2) 0.005(3) -0.006(3)
C13 0.070(4) 0.041(3) 0.054(3) 0.002(3) 0.014(3) -0.009(2)
C14 0.110(6) 0.063(4) 0.088(5) 0.006(4) 0.000(4) 0.026(4)
C15 0.156(7) 0.071(4) 0.058(4) -0.007(5) 0.025(4) -0.009(3)
C21 0.106(5) 0.037(3) 0.074(4) 0.011(3) 0.004(4) 0.001(3)
C22 0.082(4) 0.046(3) 0.072(4) 0.003(3) -0.001(3) -0.022(3)
C23 0.077(4) 0.043(3) 0.053(3) 0.008(3) -0.002(3) -0.011(2)
C24 0.182(9) 0.053(4) 0.111(6) 0.023(5) 0.007(6) 0.022(4)
C25 0.162(8) 0.072(4) 0.051(4) 0.014(5) -0.011(4) -0.012(3)
C26 0.090(5) 0.057(4) 0.056(3) 0.022(3) -0.004(3) 0.006(3)
C32 0.078(4) 0.082(4) 0.054(3) -0.003(4) 0.002(3) 0.011(3)
C31 0.066(3) 0.043(3) 0.040(2) 0.006(3) 0.004(2) 0.008(2)
C33 0.070(5) 0.109(6) 0.078(5) 0.017(4) 0.018(4) 0.005(4)
C34 0.099(6) 0.089(5) 0.069(4) 0.030(4) 0.028(4) 0.008(4)
C35 0.117(6) 0.056(4) 0.049(3) 0.016(4) 0.013(3) 0.001(3)
C36 0.108(5) 0.053(3) 0.045(3) 0.000(3) 0.010(3) 0.008(3)
C37 0.093(5) 0.096(5) 0.090(5) -0.014(4) -0.029(4) 0.000(4)
N11 0.065(3) 0.041(2) 0.041(2) -0.002(2) -0.004(2) 0.0020(17)
N12 0.065(3) 0.044(2) 0.047(2) 0.006(2) 0.003(2) 0.0008(19)
N21 0.055(2) 0.034(2) 0.039(2) 0.0076(17) -0.0045(19) -0.0001(17)
N22 0.107(4) 0.039(2) 0.049(3) 0.010(2) -0.006(2) -0.003(2)
O1 0.126(4) 0.119(4) 0.085(3) 0.064(4) -0.030(3) -0.013(3)
Cl1 0.0588(8) 0.0530(8) 0.0862(10) -0.0017(7) -0.0193(7) 0.0089(7)
Cl2 0.0509(7) 0.0671(9) 0.0661(8) 0.0038(7) -0.0010(6) -0.0147(7)
Pd1 0.0545(2) 0.0340(2) 0.0403(2) 0.00246(17) -0.00455(17) -0.00125(16)

loop_
_atom_type_symbol
_atom_type_description
_atom_type_scat_dispersion_real
_atom_type_scat_dispersion_imag
_atom_type_scat_source
C C 0.0033 0.0016 'International Tables Vol C Tables 4.2.6.8 and 6.1.1.4'
H H 0.0000 0.0000 'International Tables Vol C Tables 4.2.6.8 and 6.1.1.4'
N N 0.0061 0.0033 'International Tables Vol C Tables 4.2.6.8 and 6.1.1.4'
O O 0.0106 0.0060 'International Tables Vol C Tables 4.2.6.8 and 6.1.1.4'
Cl Cl 0.1484 0.1585 'International Tables Vol C Tables 4.2.6.8 and 6.1.1.4'
Pd Pd -0.9988 1.0072 'International Tables Vol C Tables 4.2.6.8 and 6.1.1.4'

loop_
_geom_angle_atom_site_label_1
_geom_angle_atom_site_label_2
_geom_angle_atom_site_label_3
_geom_angle
_geom_angle_publ_flag
N12 C11 C12 106.2(5) ?
N12 C11 C14 121.3(5) ?
C12 C11 C14 132.5(5) ?
C11 C12 C13 107.1(5) ?
C11 C12 H12 126.5 ?
C13 C12 H12 126.5 ?
N11 C13 C12 109.3(5) ?
N11 C13 C15 120.5(5) ?
C12 C13 C15 130.1(5) ?
C11 C14 H14A 109.5 ?
C11 C14 H14B 109.5 ?
H14A C14 H14B 109.5 ?
C11 C14 H14C 109.5 ?
H14A C14 H14C 109.5 ?
H14B C14 H14C 109.5 ?
C13 C15 H15A 109.5 ?
C13 C15 H15B 109.5 ?
H15A C15 H15B 109.5 ?
C13 C15 H15C 109.5 ?
H15A C15 H15C 109.5 ?
H15B C15 H15C 109.5 ?
C22 C21 N22 106.5(5) ?
C22 C21 C24 131.2(6) ?
N22 C21 C24 122.2(6) ?
C21 C22 C23 107.3(5) ?
C21 C22 H22 126.3 ?
C23 C22 H22 126.3 ?
N21 C23 C22 110.0(5) ?
N21 C23 C25 121.6(5) ?
C22 C23 C25 128.4(5) ?
C21 C24 H24A 109.5 ?
C21 C24 H24B 109.5 ?
H24A C24 H24B 109.5 ?
C21 C24 H24C 109.5 ?
H24A C24 H24C 109.5 ?
H24B C24 H24C 109.5 ?
C23 C25 H25A 109.5 ?
C23 C25 H25B 109.5 ?
H25A C25 H25B 109.5 ?
C23 C25 H25C 109.5 ?
H25A C25 H25C 109.5 ?
H25B C25 H25C 109.5 ?
O1 C26 N22 117.9(5) ?
O1 C26 C31 125.4(6) ?
N22 C26 C31 116.0(5) ?
C31 C32 C33 119.4(6) ?
C31 C32 H32 120.3 ?
C33 C32 H32 120.3 ?
C32 C31 C36 120.9(5) ?
C32 C31 C26 117.0(5) ?
C36 C31 C26 121.7(5) ?
C34 C33 C32 119.6(7) ?
C34 C33 H33 120.2 ?
C32 C33 H33 120.2 ?
C33 C34 C35 120.6(6) ?
C33 C34 H34 119.7 ?
C35 C34 H34 119.7 ?
C36 C35 C34 119.8(6) ?
C36 C35 H35 120.1 ?
C34 C35 H35 120.1 ?
C35 C36 C31 119.6(7) ?
C35 C36 C37 118.9(6) ?
C31 C36 C37 121.5(6) ?
C36 C37 H37B 109.5 ?
C36 C37 H37C 109.5 ?
H37B C37 H37C 109.5 ?
C36 C37 H37A 109.5 ?
H37B C37 H37A 109.5 ?
H37C C37 H37A 109.5 ?
C13 N11 N12 105.4(4) ?
C13 N11 Pd1 133.6(3) ?
N12 N11 Pd1 120.5(3) ?
C11 N12 N11 112.0(4) ?
C11 N12 H12A 124.0 ?
N11 N12 H12A 124.0 ?
C23 N21 N22 105.7(4) ?
C23 N21 Pd1 127.7(3) ?
N22 N21 Pd1 126.6(3) ?
N21 N22 C21 110.4(4) ?
N21 N22 C26 123.3(4) ?
C21 N22 C26 125.8(5) ?
N11 Pd1 N21 174.88(15) y
N11 Pd1 Cl1 88.39(13) y
N21 Pd1 Cl1 90.02(12) y
N11 Pd1 Cl2 89.98(13) y
N21 Pd1 Cl2 91.84(12) y
Cl1 Pd1 Cl2 176.71(5) y

loop_
_geom_bond_atom_site_label_1
_geom_bond_atom_site_label_2
_geom_bond_distance
_geom_bond_publ_flag
C11 N12 1.342(6) ?
C11 C12 1.358(8) ?
C11 C14 1.501(8) ?
C12 C13 1.388(7) ?
C12 H12 0.9300 ?
C13 N11 1.340(6) ?
C13 C15 1.498(8) ?
C14 H14A 0.9600 ?
C14 H14B 0.9600 ?
C14 H14C 0.9600 ?
C15 H15A 0.9600 ?
C15 H15B 0.9600 ?
C15 H15C 0.9600 ?
C21 C22 1.328(9) ?
C21 N22 1.377(7) ?
C21 C24 1.501(8) ?
C22 C23 1.398(8) ?
C22 H22 0.9300 ?
C23 N21 1.319(6) ?
C23 C25 1.503(8) ?
C24 H24A 0.9600 ?
C24 H24B 0.9600 ?
C24 H24C 0.9600 ?
C25 H25A 0.9600 ?
C25 H25B 0.9600 ?
C25 H25C 0.9600 ?
C26 O1 1.202(7) ?
C26 N22 1.459(7) ?
C26 C31 1.475(7) ?
C32 C31 1.389(8) ?
C32 C33 1.398(8) ?
C32 H32 0.9300 ?
C31 C36 1.394(8) ?
C33 C34 1.336(10) ?
C33 H33 0.9300 ?
C34 C35 1.449(10) ?
C34 H34 0.9300 ?
C35 C36 1.333(8) ?
C35 H35 0.9300 ?
C36 C37 1.529(9) ?
C37 H37B 0.9600 ?
C37 H37C 0.9600 ?
C37 H37A 0.9600 ?
N11 N12 1.350(5) ?
Pd1 N11 1.989(4) yes
Pd1 N21 2.042(4) yes
Pd1 Cl1 2.2981(15) yes
Pd1 Cl2 2.3001(15) yes
N12 H12A 0.8600 ?
N21 N22 1.359(5) ?

loop_
_geom_hbond_atom_site_label_D
_geom_hbond_atom_site_label_H
_geom_hbond_atom_site_label_A
_geom_hbond_site_symmetry_A
_geom_hbond_distance_DH
_geom_hbond_distance_HA
_geom_hbond_distance_DA
_geom_hbond_angle_DHA
N12 H12A Cl2 5_556 0.86 2.35 3.194(4) 169

loop_
_geom_torsion_atom_site_label_1
_geom_torsion_atom_site_label_2
_geom_torsion_atom_site_label_3
_geom_torsion_atom_site_label_4
_geom_torsion
_geom_torsion_publ_flag
N12 C11 C12 C13 -0.2(6) ?
C14 C11 C12 C13 -179.9(6) ?
C11 C12 C13 N11 0.1(7) ?
C11 C12 C13 C15 179.5(7) ?
N22 C21 C22 C23 -2.1(7) ?
C24 C21 C22 C23 -179.4(7) ?
C21 C22 C23 N21 4.1(7) ?
C21 C22 C23 C25 -176.7(7) ?
C33 C32 C31 C36 -0.2(8) ?
C33 C32 C31 C26 -173.4(6) ?
O1 C26 C31 C32 149.9(7) n
N22 C26 C31 C32 -21.1(7) ?
O1 C26 C31 C36 -23.3(10) ?
N22 C26 C31 C36 165.7(5) ?
C31 C32 C33 C34 0.2(10) ?
C32 C33 C34 C35 -0.9(11) ?
C33 C34 C35 C36 1.7(10) ?
C34 C35 C36 C31 -1.7(9) ?
C34 C35 C36 C37 178.3(6) ?
C32 C31 C36 C35 1.0(8) ?
C26 C31 C36 C35 173.9(5) ?
C32 C31 C36 C37 -179.0(5) ?
C26 C31 C36 C37 -6.1(8) ?
C12 C13 N11 N12 0.0(6) ?
C15 C13 N11 N12 -179.5(6) ?
C12 C13 N11 Pd1 171.6(4) ?
C15 C13 N11 Pd1 -7.9(9) ?
C12 C11 N12 N11 0.2(6) ?
C14 C11 N12 N11 180.0(5) ?
C13 N11 N12 C11 -0.1(6) ?
Pd1 N11 N12 C11 -173.1(3) ?
C22 C23 N21 N22 -4.3(6) ?
C25 C23 N21 N22 176.5(6) ?
C22 C23 N21 Pd1 175.7(4) ?
C25 C23 N21 Pd1 -3.5(8) ?
C23 N21 N22 C21 3.0(6) ?
Pd1 N21 N22 C21 -177.0(4) ?
C23 N21 N22 C26 -168.9(5) ?
Pd1 N21 N22 C26 11.1(7) ?
C22 C21 N22 N21 -0.5(7) ?
C24 C21 N22 N21 177.0(6) ?
C22 C21 N22 C26 171.1(6) ?
C24 C21 N22 C26 -11.3(11) ?
O1 C26 N22 N21 125.6(7) n
C31 C26 N22 N21 -62.7(7) ?
O1 C26 N22 C21 -45.1(10) ?
C31 C26 N22 C21 126.6(6) ?
C13 N11 Pd1 Cl1 -79.2(5) ?
N12 N11 Pd1 Cl1 91.4(3) n
C13 N11 Pd1 Cl2 97.9(5) ?
N12 N11 Pd1 Cl2 -91.5(3) ?
C23 N21 Pd1 Cl1 -68.9(4) ?
N22 N21 Pd1 Cl1 111.1(4) n
C23 N21 Pd1 Cl2 113.8(4) ?
N22 N21 Pd1 Cl2 -66.2(4) ?
